data_8102101
loop_
_publ_author_name
'Han, M.-L.'
'Du, Z.-X.'
'Wang, L.-Z.'

_publ_section_title
;
Crystal structure of triaquapotassium 3-carboxy-4-hydroxybenzenesulfonate, 
K(H~2~O)~3~(C~7~H~5~SO~6~)
;
_journal_issue 2
_journal_name_full 'Zeitschrift f\"ur Kristallographie - New Crystal Structures'
_journal_page_first 131
_journal_page_last 132
_journal_volume 222
_journal_year 2007
_chemical_formula_structural K2(H2O)6(C7H5SO6)2
_chemical_formula_sum 'C7 H11 K O9 S'
_chemical_formula_weight 310.32
_chemical_name_systematic
;
 potassium 3-carboxy-4-hydroxybenzenesulfonate 
;
_space_group_IT_number 2
_symmetry_cell_setting triclinic
_symmetry_space_group_name_Hall '-P 1'
_symmetry_space_group_name_H-M 'P -1'
_atom_sites_solution_hydrogens geom
_atom_sites_solution_primary direct
_atom_sites_solution_secondary difmap
_audit_creation_method SHELXL-97
_cell_angle_alpha 87.660(2)
_cell_angle_beta 81.889(2)
_cell_angle_gamma 72.1260(10)
_cell_formula_units_Z 2
_cell_length_a 7.3019(8)
_cell_length_b 7.3173(8)
_cell_length_c 11.9931(13)
_cell_measurement_reflns_used 2844
_cell_measurement_temperature 291(2)
_cell_measurement_theta_max 0.00
_cell_measurement_theta_min 0.00
_cell_volume 603.76(11)
_computing_cell_refinement 'Bruker SMART'
_computing_data_collection 'Bruker SMART'
_computing_data_reduction 'Bruker SAINT'
_computing_molecular_graphics 'Bruker SHELXTL'
_computing_publication_material 'Bruker SHELXTL'
_computing_structure_refinement 'SHELXL-97 (Sheldrick, 1997)'
_computing_structure_solution 'SHELXS-97 (Sheldrick, 1990)'
_diffrn_ambient_temperature 291(2)
_diffrn_measured_fraction_theta_full 0.959
_diffrn_measured_fraction_theta_max 0.959
_diffrn_measurement_device_type 'Bruker SMART CCD'
_diffrn_measurement_method phi/omega
_diffrn_radiation_monochromator graphite
_diffrn_radiation_source 'fine-focus sealed tube'
_diffrn_radiation_type MoK\a
_diffrn_radiation_wavelength 0.71073
_diffrn_reflns_av_R_equivalents 0.0079
_diffrn_reflns_av_sigmaI/netI 0.0135
_diffrn_reflns_limit_h_max 8
_diffrn_reflns_limit_h_min -9
_diffrn_reflns_limit_k_max 9
_diffrn_reflns_limit_k_min -9
_diffrn_reflns_limit_l_max 15
_diffrn_reflns_limit_l_min -12
_diffrn_reflns_number 3657
_diffrn_reflns_theta_full 27.50
_diffrn_reflns_theta_max 27.50
_diffrn_reflns_theta_min 2.92
_exptl_absorpt_coefficient_mu 0.650
_exptl_absorpt_correction_T_max 0.8078
_exptl_absorpt_correction_T_min 0.7370
_exptl_absorpt_correction_type none
_exptl_crystal_colour colorless
_exptl_crystal_density_diffrn 1.707
_exptl_crystal_density_meas 0
_exptl_crystal_density_method 'not measured'
_exptl_crystal_description block
_exptl_crystal_F_000 320
_exptl_crystal_size_max 0.50
_exptl_crystal_size_mid 0.40
_exptl_crystal_size_min 0.34
_refine_diff_density_max 0.231
_refine_diff_density_min -0.395
_refine_diff_density_rms 0.053
_refine_ls_extinction_method none
_refine_ls_goodness_of_fit_ref 1.067
_refine_ls_hydrogen_treatment mixed
_refine_ls_matrix_type full
_refine_ls_number_parameters 189
_refine_ls_number_reflns 2669
_refine_ls_number_restraints 10
_refine_ls_restrained_S_all 1.069
_refine_ls_R_factor_all 0.0287
_refine_ls_R_factor_gt 0.0269
_refine_ls_shift/su_max 0.000
_refine_ls_shift/su_mean 0.000
_refine_ls_structure_factor_coef Fsqd
_refine_ls_weighting_details 'calc w=1/[\s^2^(Fo^2^)+(0.0385P)^2^+0.2242P] where P=(Fo^2^+2Fc^2^)/3'
_refine_ls_weighting_scheme calc
_refine_ls_wR_factor_gt 0.0736
_refine_ls_wR_factor_ref 0.0752
_reflns_number_gt 2498
_reflns_number_total 2669
_reflns_threshold_expression >2sigma(I)
_cod_data_source_file 1267-1979.cff
_cod_data_source_block a
_cod_depositor_comments
;
The following automatic conversions were performed:
'_symmetry_cell_setting' value 'Triclinic' changed to 'triclinic'
according to '/home/saulius/struct/CIF-dictionaries/cif_core.dic'
dictionary named 'cif_core.dic' version 2.4.1 from 2010-06-29.

Automatic conversion script
Id: cif_fix_enum 1555 2011-01-17 13:19:09Z saulius 
;
_cod_original_sg_symbol_H-M P-1
_cod_database_code 8102101

loop_
_symmetry_equiv_pos_as_xyz
'x, y, z'
'-x, -y, -z'

loop_
_atom_site_label
_atom_site_type_symbol
_atom_site_fract_x
_atom_site_fract_y
_atom_site_fract_z
_atom_site_U_iso_or_equiv
_atom_site_adp_type
_atom_site_occupancy
_atom_site_symmetry_multiplicity
_atom_site_Wyckoff_symbol
_atom_site_calc_flag
_atom_site_refinement_flags
_atom_site_disorder_assembly
_atom_site_disorder_group
K1 K 0.71455(5) 0.57250(5) 0.10255(3) 0.03517(10) Uani 1 2 i d D . .
S1 S 0.50109(5) 0.14535(5) 0.15920(3) 0.02748(10) Uani 1 2 i d . . .
O1 O 0.51638(18) 0.30875(16) 0.08859(9) 0.0391(3) Uani 1 2 i d . . .
O2 O 0.62860(18) -0.03501(16) 0.11142(10) 0.0423(3) Uani 1 2 i d . . .
O3 O 0.29821(16) 0.14726(17) 0.18702(9) 0.0381(3) Uani 1 2 i d . . .
O4 O 0.77307(18) 0.2398(2) 0.58773(10) 0.0514(3) Uani 1 2 i d . . .
H4 H 0.6832 0.2677 0.6396 0.077 Uiso 1 2 i calc R . .
O5 O 0.18229(17) 0.3419(2) 0.57528(10) 0.0464(3) Uani 1 2 i d . . .
H5 H 0.1126 0.3707 0.6358 0.070 Uiso 1 2 i calc R . .
O6 O 0.41296(17) 0.34346(19) 0.67931(9) 0.0446(3) Uani 1 2 i d . . .
O7 O 0.2516(2) 0.7879(2) 0.13400(12) 0.0551(4) Uani 1 2 i d D . .
O8 O 1.01401(19) 0.2481(2) 0.03104(12) 0.0511(3) Uani 1 2 i d D . .
O9 O 1.04311(17) 0.54582(19) 0.22860(10) 0.0424(3) Uani 1 2 i d D . .
C1 C 0.5779(2) 0.17393(19) 0.28914(11) 0.0282(3) Uani 1 2 i d . . .
C2 C 0.7763(2) 0.1368(2) 0.29512(13) 0.0369(3) Uani 1 2 i d . . .
H2 H 0.8663 0.0963 0.2312 0.044 Uiso 1 2 i calc R . .
C3 C 0.8386(2) 0.1602(3) 0.39531(14) 0.0407(4) Uani 1 2 i d . . .
H3 H 0.9704 0.1364 0.3986 0.049 Uiso 1 2 i calc R . .
C4 C 0.7043(2) 0.2197(2) 0.49186(13) 0.0343(3) Uani 1 2 i d . . .
C5 C 0.5055(2) 0.2556(2) 0.48666(12) 0.0291(3) Uani 1 2 i d . . .
C6 C 0.4441(2) 0.2317(2) 0.38424(12) 0.0291(3) Uani 1 2 i d . . .
H6 H 0.3126 0.2550 0.3803 0.035 Uiso 1 2 i calc R . .
C7 C 0.3635(2) 0.3168(2) 0.58902(12) 0.0329(3) Uani 1 2 i d . . .
H1W H 0.259(4) 0.891(2) 0.1640(19) 0.080(8) Uiso 1 2 i d D . .
H2W H 0.285(2) 0.784(3) 0.0621(8) 0.089(9) Uiso 1 2 i d D . .
H3W H 1.103(3) 0.196(4) 0.074(2) 0.088(9) Uiso 1 2 i d D . .
H5W H 1.113(3) 0.4267(16) 0.228(2) 0.080(8) Uiso 1 2 i d D . .
H4W H 1.024(6) 0.174(4) -0.026(2) 0.146(15) Uiso 1 2 i d D . .
H6W H 1.106(3) 0.625(3) 0.204(2) 0.077(8) Uiso 1 2 i d D . .

loop_
_atom_site_aniso_label
_atom_site_aniso_U_11
_atom_site_aniso_U_22
_atom_site_aniso_U_33
_atom_site_aniso_U_23
_atom_site_aniso_U_13
_atom_site_aniso_U_12
K1 0.04014(19) 0.03212(18) 0.03314(18) -0.00416(12) -0.00239(13) -0.01144(13)
S1 0.03231(18) 0.02532(18) 0.02453(17) -0.00347(12) -0.00140(13) -0.00902(13)
O1 0.0534(7) 0.0351(6) 0.0341(6) 0.0064(4) -0.0105(5) -0.0197(5)
O2 0.0512(7) 0.0325(6) 0.0369(6) -0.0115(5) -0.0006(5) -0.0044(5)
O3 0.0360(6) 0.0472(6) 0.0344(6) -0.0070(5) -0.0034(4) -0.0174(5)
O4 0.0393(6) 0.0792(9) 0.0344(6) -0.0052(6) -0.0134(5) -0.0118(6)
O5 0.0339(6) 0.0713(8) 0.0324(6) -0.0104(6) 0.0047(5) -0.0165(6)
O6 0.0456(7) 0.0605(8) 0.0257(5) -0.0046(5) -0.0026(5) -0.0138(6)
O7 0.0730(9) 0.0548(8) 0.0471(8) -0.0114(6) 0.0059(7) -0.0383(7)
O8 0.0407(7) 0.0592(8) 0.0449(7) -0.0057(6) -0.0030(6) -0.0031(6)
O9 0.0372(6) 0.0475(7) 0.0405(6) -0.0054(5) 0.0039(5) -0.0134(5)
C1 0.0315(7) 0.0267(7) 0.0254(6) -0.0016(5) -0.0031(5) -0.0077(5)
C2 0.0294(7) 0.0434(8) 0.0321(8) -0.0043(6) 0.0021(6) -0.0047(6)
C3 0.0260(7) 0.0526(10) 0.0400(9) -0.0015(7) -0.0054(6) -0.0062(6)
C4 0.0338(7) 0.0378(8) 0.0304(7) 0.0020(6) -0.0088(6) -0.0080(6)
C5 0.0305(7) 0.0289(7) 0.0262(7) -0.0002(5) -0.0019(5) -0.0076(5)
C6 0.0282(6) 0.0303(7) 0.0285(7) -0.0012(5) -0.0030(5) -0.0090(5)
C7 0.0368(7) 0.0336(7) 0.0275(7) 0.0007(5) -0.0013(6) -0.0111(6)

loop_
_atom_type_symbol
_atom_type_description
_atom_type_scat_dispersion_real
_atom_type_scat_dispersion_imag
_atom_type_scat_source
C C 0.0033 0.0016 'International Tables Vol C Tables 4.2.6.8 and 6.1.1.4'
H H 0.0000 0.0000 'International Tables Vol C Tables 4.2.6.8 and 6.1.1.4'
O O 0.0106 0.0060 'International Tables Vol C Tables 4.2.6.8 and 6.1.1.4'
S S 0.1246 0.1234 'International Tables Vol C Tables 4.2.6.8 and 6.1.1.4'
K K 0.2009 0.2494 'International Tables Vol C Tables 4.2.6.8 and 6.1.1.4'

loop_
_geom_angle_atom_site_label_1
_geom_angle_atom_site_label_2
_geom_angle_atom_site_label_3
_geom_angle
_geom_angle_site_symmetry_1
_geom_angle_site_symmetry_3
_geom_angle_publ_flag
O6 K1 O2 76.23(4) 2_666 1_565 ?
O6 K1 O8 122.81(4) 2_666 . ?
O2 K1 O8 141.12(4) 1_565 . ?
O6 K1 O1 95.58(4) 2_666 . ?
O2 K1 O1 137.33(4) 1_565 . ?
O8 K1 O1 78.45(4) . . ?
O6 K1 O8 121.90(4) 2_666 2_765 ?
O2 K1 O8 61.81(4) 1_565 2_765 ?
O8 K1 O8 80.09(5) . 2_765 ?
O1 K1 O8 142.51(4) . 2_765 ?
O6 K1 O9 69.26(4) 2_666 . ?
O2 K1 O9 87.71(4) 1_565 . ?
O8 K1 O9 71.68(4) . . ?
O1 K1 O9 129.02(4) . . ?
O8 K1 O9 70.70(4) 2_765 . ?
O6 K1 O1 126.45(4) 2_666 2_665 ?
O2 K1 O1 78.96(3) 1_565 2_665 ?
O8 K1 O1 106.13(4) . 2_665 ?
O1 K1 O1 72.77(4) . 2_665 ?
O8 K1 O1 84.26(4) 2_765 2_665 ?
O9 K1 O1 154.92(4) . 2_665 ?
O6 K1 O7 70.50(4) 2_666 . ?
O2 K1 O7 67.72(4) 1_565 . ?
O8 K1 O7 147.22(4) . . ?
O1 K1 O7 70.08(4) . . ?
O8 K1 O7 120.45(4) 2_765 . ?
O9 K1 O7 136.71(4) . . ?
O1 K1 O7 56.26(4) 2_665 . ?
O6 K1 K1 134.30(3) 2_666 2_765 ?
O2 K1 K1 99.85(3) 1_565 2_765 ?
O8 K1 K1 41.74(3) . 2_765 ?
O1 K1 K1 114.21(3) . 2_765 ?
O8 K1 K1 38.36(3) 2_765 2_765 ?
O9 K1 K1 65.08(3) . 2_765 ?
O1 K1 K1 96.17(3) 2_665 2_765 ?
O7 K1 K1 150.71(3) . 2_765 ?
O6 K1 K1 116.15(3) 2_666 2_665 ?
O2 K1 K1 108.43(3) 1_565 2_665 ?
O8 K1 K1 93.39(3) . 2_665 ?
O1 K1 K1 37.95(2) . 2_665 ?
O8 K1 K1 114.20(3) 2_765 2_665 ?
O9 K1 K1 163.66(3) . 2_665 ?
O1 K1 K1 34.82(2) 2_665 2_665 ?
O7 K1 K1 55.85(3) . 2_665 ?
K1 K1 K1 108.320(15) 2_765 2_665 ?
O2 S1 O1 112.10(7) . . ?
O2 S1 O3 113.29(7) . . ?
O1 S1 O3 111.24(7) . . ?
O2 S1 C1 106.89(7) . . ?
O1 S1 C1 107.29(7) . . ?
O3 S1 C1 105.54(6) . . ?
S1 O1 K1 131.86(6) . . ?
S1 O1 K1 120.77(6) . 2_665 ?
K1 O1 K1 107.23(4) . 2_665 ?
S1 O2 K1 147.90(8) . 1_545 ?
C4 O4 H4 109.5 . . ?
C7 O5 H5 109.5 . . ?
C7 O6 K1 144.07(11) . 2_666 ?
K1 O7 H1W 95.0(18) . . ?
K1 O7 H2W 75.7(11) . . ?
H1W O7 H2W 112.1(19) . . ?
K1 O8 K1 99.91(5) . 2_765 ?
K1 O8 H3W 119.9(18) . . ?
K1 O8 H3W 89(2) 2_765 . ?
K1 O8 H4W 128(2) . . ?
K1 O8 H4W 90(3) 2_765 . ?
H3W O8 H4W 111(2) . . ?
K1 O9 H5W 107.3(17) . . ?
K1 O9 H6W 112.6(17) . . ?
H5W O9 H6W 114.5(19) . . ?
C6 C1 C2 119.99(13) . . ?
C6 C1 S1 120.52(11) . . ?
C2 C1 S1 119.49(11) . . ?
C3 C2 C1 120.32(14) . . ?
C3 C2 H2 119.8 . . ?
C1 C2 H2 119.8 . . ?
C2 C3 C4 120.12(14) . . ?
C2 C3 H3 119.9 . . ?
C4 C3 H3 119.9 . . ?
O4 C4 C3 117.72(14) . . ?
O4 C4 C5 122.43(14) . . ?
C3 C4 C5 119.85(13) . . ?
C6 C5 C4 119.44(13) . . ?
C6 C5 C7 120.68(13) . . ?
C4 C5 C7 119.87(13) . . ?
C1 C6 C5 120.28(13) . . ?
C1 C6 H6 119.9 . . ?
C5 C6 H6 119.9 . . ?
O6 C7 O5 123.19(14) . . ?
O6 C7 C5 122.02(14) . . ?
O5 C7 C5 114.78(12) . . ?

loop_
_geom_bond_atom_site_label_1
_geom_bond_atom_site_label_2
_geom_bond_distance
_geom_bond_site_symmetry_2
_geom_bond_publ_flag
K1 O6 2.6799(12) 2_666 ?
K1 O2 2.7483(12) 1_565 ?
K1 O8 2.7574(14) . ?
K1 O1 2.7669(12) . ?
K1 O8 2.9579(15) 2_765 ?
K1 O9 2.9649(13) . ?
K1 O1 2.9803(12) 2_665 ?
K1 O7 3.2362(17) . ?
K1 K1 4.3771(8) 2_765 ?
K1 K1 4.6285(7) 2_665 ?
S1 O2 1.4471(11) . ?
S1 O1 1.4600(11) . ?
S1 O3 1.4677(11) . ?
S1 C1 1.7696(14) . ?
O1 K1 2.9803(12) 2_665 ?
O2 K1 2.7483(12) 1_545 ?
O4 C4 1.3481(18) . ?
O4 H4 0.8200 . ?
O5 C7 1.3122(19) . ?
O5 H5 0.8200 . ?
O6 C7 1.2295(19) . ?
O6 K1 2.6799(12) 2_666 ?
O7 H1W 0.870(10) . ?
O7 H2W 0.863(10) . ?
O8 K1 2.9579(15) 2_765 ?
O8 H3W 0.872(10) . ?
O8 H4W 0.869(10) . ?
O9 K1 2.9649(13) . ?
O9 H5W 0.865(9) . ?
O9 H6W 0.864(10) . ?
C1 C6 1.3802(19) . ?
C1 C2 1.402(2) . ?
C2 C3 1.378(2) . ?
C2 H2 0.9300 . ?
C3 C4 1.397(2) . ?
C3 H3 0.9300 . ?
C4 C5 1.404(2) . ?
C5 C6 1.4007(19) . ?
C5 C7 1.478(2) . ?
C6 H6 0.9300 . ?

loop_
_geom_hbond_atom_site_label_D
_geom_hbond_atom_site_label_H
_geom_hbond_atom_site_label_A
_geom_hbond_distance_DH
_geom_hbond_distance_HA
_geom_hbond_distance_DA
_geom_hbond_angle_DHA
_geom_hbond_site_symmetry_A
O9 H6W O7 0.864(10) 1.923(10) 2.7832(18) 174(2) 1_655
O8 H4W O7 0.869(10) 2.48(3) 3.031(2) 122(3) 2_665
O9 H5W S1 0.865(9) 2.972(17) 3.7231(13) 146(2) 1_655
O9 H5W O3 0.865(9) 2.107(12) 2.9573(17) 167(3) 1_655
O8 H3W O3 0.872(10) 2.047(11) 2.8971(18) 165(3) 1_655
O7 H2W O1 0.863(10) 2.140(12) 2.9394(18) 154.0(16) 2_665
O7 H2W O1 0.863(10) 2.140(12) 2.9394(18) 154.0(16) 2_665
O7 H1W S1 0.870(10) 2.926(18) 3.6601(14) 143(2) 1_565
O7 H1W O3 0.870(10) 2.015(12) 2.8603(17) 164(2) 1_565
O5 H5 O9 0.82 1.86 2.6742(16) 175.7 2_666
O4 H4 O6 0.82 1.87 2.5932(17) 145.7 .

loop_
_geom_torsion_atom_site_label_1
_geom_torsion_atom_site_label_2
_geom_torsion_atom_site_label_3
_geom_torsion_atom_site_label_4
_geom_torsion
_geom_torsion_site_symmetry_1
_geom_torsion_site_symmetry_2
_geom_torsion_site_symmetry_3
_geom_torsion_site_symmetry_4
_geom_torsion_publ_flag
O2 S1 O1 K1 -99.88(9) . . . . ?
O3 S1 O1 K1 132.12(8) . . . . ?
C1 S1 O1 K1 17.16(11) . . . . ?
O2 S1 O1 K1 85.04(9) . . . 2_665 ?
O3 S1 O1 K1 -42.95(9) . . . 2_665 ?
C1 S1 O1 K1 -157.91(6) . . . 2_665 ?
O6 K1 O1 S1 -49.08(10) 2_666 . . . ?
O2 K1 O1 S1 -124.79(9) 1_565 . . . ?
O8 K1 O1 S1 73.31(9) . . . . ?
O8 K1 O1 S1 129.61(8) 2_765 . . . ?
O9 K1 O1 S1 18.67(11) . . . . ?
O1 K1 O1 S1 -175.57(12) 2_665 . . . ?
O7 K1 O1 S1 -115.98(10) . . . . ?
K1 K1 O1 S1 95.35(9) 2_765 . . . ?
K1 K1 O1 S1 -175.57(12) 2_665 . . . ?
O6 K1 O1 K1 126.49(4) 2_666 . . 2_665 ?
O2 K1 O1 K1 50.78(7) 1_565 . . 2_665 ?
O8 K1 O1 K1 -111.12(5) . . . 2_665 ?
O8 K1 O1 K1 -54.82(7) 2_765 . . 2_665 ?
O9 K1 O1 K1 -165.76(4) . . . 2_665 ?
O1 K1 O1 K1 0.0 2_665 . . 2_665 ?
O7 K1 O1 K1 59.59(4) . . . 2_665 ?
K1 K1 O1 K1 -89.08(4) 2_765 . . 2_665 ?
O1 S1 O2 K1 -159.08(12) . . . 1_545 ?
O3 S1 O2 K1 -32.18(16) . . . 1_545 ?
C1 S1 O2 K1 83.63(14) . . . 1_545 ?
O6 K1 O8 K1 -121.71(5) 2_666 . . 2_765 ?
O2 K1 O8 K1 -11.33(8) 1_565 . . 2_765 ?
O1 K1 O8 K1 149.07(5) . . . 2_765 ?
O8 K1 O8 K1 0.0 2_765 . . 2_765 ?
O9 K1 O8 K1 -72.80(4) . . . 2_765 ?
O1 K1 O8 K1 81.02(4) 2_665 . . 2_765 ?
O7 K1 O8 K1 132.78(7) . . . 2_765 ?
K1 K1 O8 K1 113.99(4) 2_665 . . 2_765 ?
O2 S1 C1 C6 -134.44(12) . . . . ?
O1 S1 C1 C6 105.15(13) . . . . ?
O3 S1 C1 C6 -13.56(14) . . . . ?
O2 S1 C1 C2 45.38(14) . . . . ?
O1 S1 C1 C2 -75.03(13) . . . . ?
O3 S1 C1 C2 166.26(12) . . . . ?
C6 C1 C2 C3 -0.9(2) . . . . ?
S1 C1 C2 C3 179.33(13) . . . . ?
C1 C2 C3 C4 0.5(3) . . . . ?
C2 C3 C4 O4 179.80(16) . . . . ?
C2 C3 C4 C5 0.0(3) . . . . ?
O4 C4 C5 C6 -179.95(15) . . . . ?
C3 C4 C5 C6 -0.2(2) . . . . ?
O4 C4 C5 C7 -0.3(2) . . . . ?
C3 C4 C5 C7 179.45(15) . . . . ?
C2 C1 C6 C5 0.7(2) . . . . ?
S1 C1 C6 C5 -179.50(11) . . . . ?
C4 C5 C6 C1 -0.2(2) . . . . ?
C7 C5 C6 C1 -179.80(13) . . . . ?
K1 O6 C7 O5 5.5(3) 2_666 . . . ?
K1 O6 C7 C5 -175.14(11) 2_666 . . . ?
C6 C5 C7 O6 -178.16(14) . . . . ?
C4 C5 C7 O6 2.2(2) . . . . ?
C6 C5 C7 O5 1.2(2) . . . . ?
C4 C5 C7 O5 -178.42(14) . . . . ?
